data_4316164
loop_
_publ_author_name
'Masashi Saitoh'
'Alan L. Balch'
'Junpei Yuasa'
'Tsuyoshi Kawai'

_publ_section_title
;
 Effects of Counter Anions on Intense Photoluminescence of 1-D Chain
 Gold(I) Complexes
;
_journal_name_full 'Inorganic Chemistry'
_journal_page_first 7129
_journal_page_last 7134
_journal_paper_doi 10.1021/ic100948m
_journal_volume 49
_journal_year 2010
_chemical_formula_moiety 'C6 H14 Au N2 O2, C2 F3 O2 '
_chemical_formula_sum 'C8 H14 Au F3 N2 O4'
_chemical_formula_weight 456.17
_space_group_IT_number 62
_symmetry_cell_setting orthorhombic
_symmetry_Int_Tables_number 62
_symmetry_space_group_name_Hall '-P 2ac 2n'
_symmetry_space_group_name_H-M 'P n m a'
_cell_angle_alpha 90.0000
_cell_angle_beta 90.0000
_cell_angle_gamma 90.0000
_cell_formula_units_Z 4
_cell_length_a 6.5698(3)
_cell_length_b 13.5474(5)
_cell_length_c 14.9227(7)
_cell_measurement_reflns_used 8506
_cell_measurement_temperature 153.1
_cell_measurement_theta_max 25.3
_cell_measurement_theta_min 3.0
_cell_volume 1328.18(10)
_computing_cell_refinement PROCESS-AUTO
_computing_data_collection PROCESS-AUTO
_computing_data_reduction CrystalStructure
_computing_publication_material 'CrystalStructure 3.8'
_computing_structure_refinement SHELXL
_computing_structure_solution SHELXS97
_diffrn_ambient_temperature 153.1
_diffrn_detector_area_resol_mean 10.00
_diffrn_measured_fraction_theta_full 0.998
_diffrn_measured_fraction_theta_max 0.998
_diffrn_measurement_device_type 'Rigaku RAXIS-RAPID'
_diffrn_measurement_method \w
_diffrn_radiation_type 'Mo K\a'
_diffrn_radiation_wavelength 0.71075
_diffrn_reflns_av_R_equivalents 0.065
_diffrn_reflns_limit_h_max 7
_diffrn_reflns_limit_h_min -6
_diffrn_reflns_limit_k_max 16
_diffrn_reflns_limit_k_min -16
_diffrn_reflns_limit_l_max 17
_diffrn_reflns_limit_l_min -17
_diffrn_reflns_number 10074
_diffrn_reflns_theta_full 25.32
_diffrn_reflns_theta_max 25.32
_exptl_absorpt_coefficient_mu 11.159
_exptl_absorpt_correction_T_max 0.512
_exptl_absorpt_correction_T_min 0.218
_exptl_absorpt_correction_type multi-scan
_exptl_absorpt_process_details
;
    Higashi, T. (1995). Program for Absorption Correction.
    Rigaku Corporation, Tokyo, Japan.
;
_exptl_crystal_colour green
_exptl_crystal_density_diffrn 2.281
_exptl_crystal_density_method 'not measured'
_exptl_crystal_description block
_exptl_crystal_F_000 856.00
_exptl_crystal_size_max 0.20
_exptl_crystal_size_mid 0.12
_exptl_crystal_size_min 0.06
_refine_diff_density_max 2.64
_refine_diff_density_min -2.09
_refine_ls_extinction_method none
_refine_ls_goodness_of_fit_ref 1.106
_refine_ls_hydrogen_treatment refall
_refine_ls_number_parameters 89
_refine_ls_number_reflns 1262
_refine_ls_R_factor_gt 0.0357
_refine_ls_shift/su_max 0.0000
_refine_ls_structure_factor_coef Fsqd
_refine_ls_weighting_details 'w = 1/[\s^2^(Fo^2^)+(0.0474P)^2^+7.6446P] where P=(Fo^2^+2Fc^2^)/3'
_refine_ls_weighting_scheme calc
_refine_ls_wR_factor_ref 0.0942
_reflns_number_gt 1171
_reflns_number_total 1262
_reflns_threshold_expression F^2^>2.0\s(F^2^)
_cod_data_source_file ic100948m_si_002_3.cif
_cod_data_source_block '_CF3CO2'
_cod_original_formula_sum 'C8 H14 Au F3 N2 O4 '
_cod_database_code 4316164

loop_
_symmetry_equiv_pos_site_id
_symmetry_equiv_pos_as_xyz
1 +X,+Y,+Z
2 1/2-X,1/2+Y,1/2+Z
3 +X,1/2-Y,+Z
4 1/2-X,-Y,1/2+Z
5 -X,-Y,-Z
6 1/2+X,1/2-Y,1/2-Z
7 -X,1/2+Y,-Z
8 1/2+X,+Y,1/2-Z

loop_
_atom_site_label
_atom_site_type_symbol
_atom_site_fract_x
_atom_site_fract_y
_atom_site_fract_z
_atom_site_U_iso_or_equiv
_atom_site_adp_type
_atom_site_occupancy
_atom_site_symmetry_multiplicity
_atom_site_calc_flag
_atom_site_refinement_flags
_atom_site_disorder_assembly
_atom_site_disorder_group
Au(1) Au 0.14600(6) 0.2500 0.75533(2) 0.02282(18) Uani 1.00 2 d S . .
F(1) F 0.2047(19) 0.2500 0.3315(6) 0.122(4) Uani 1.00 2 d S . .
F(2) F 0.4226(14) 0.1729(5) 0.3912(5) 0.147(4) Uani 1.00 1 d . . .
O(1) O 0.1504(6) 0.0374(3) 0.8188(3) 0.0271(10) Uani 1.00 1 d . . .
O(2) O 0.1487(8) 0.1666(4) 0.5168(3) 0.0540(15) Uani 1.00 1 d . . .
N(1) N 0.1395(7) 0.0553(4) 0.6733(4) 0.0264(12) Uani 1.00 1 d . . .
C(1) C 0.1464(9) 0.1000(7) 0.7499(3) 0.0264(18) Uani 1.00 1 d . . .
C(2) C 0.1545(10) 0.0795(5) 0.9075(4) 0.0342(15) Uani 1.00 1 d . . .
C(3) C 0.1351(10) -0.0524(4) 0.6595(4) 0.0335(15) Uani 1.00 1 d . . .
C(4) C 0.3238(17) 0.2500 0.4047(7) 0.037(2) Uani 1.00 2 d S . .
C(5) C 0.1905(13) 0.2500 0.4901(6) 0.0303(19) Uani 1.00 2 d S . .
H(1) H 0.1373 0.0927 0.6250 0.032 Uiso 1.00 1 c R . .
H(2) H 0.1661 0.0266 0.9520 0.041 Uiso 1.00 1 c R . .
H(3) H 0.0286 0.1166 0.9180 0.041 Uiso 1.00 1 c R . .
H(4) H 0.2715 0.1240 0.9129 0.041 Uiso 1.00 1 c R . .
H(5) H 0.2741 -0.0785 0.6621 0.040 Uiso 1.00 1 c R . .
H(6) H 0.0758 -0.0670 0.6007 0.040 Uiso 1.00 1 c R . .
H(7) H 0.0525 -0.0832 0.7064 0.040 Uiso 1.00 1 c R . .

loop_
_atom_site_aniso_label
_atom_site_aniso_U_11
_atom_site_aniso_U_22
_atom_site_aniso_U_33
_atom_site_aniso_U_12
_atom_site_aniso_U_13
_atom_site_aniso_U_23
Au(1) 0.0147(2) 0.0221(2) 0.0317(2) 0.0000 0.00007(11) 0.0000
F(1) 0.149(10) 0.182(11) 0.036(4) 0.0000 0.011(5) 0.0000
F(2) 0.194(8) 0.105(5) 0.142(6) 0.099(5) 0.114(6) 0.047(4)
O(1) 0.024(2) 0.027(2) 0.030(2) -0.0006(17) -0.0008(17) 0.003(2)
O(2) 0.062(3) 0.063(3) 0.037(3) -0.032(2) -0.005(2) 0.017(2)
N(1) 0.021(2) 0.028(3) 0.031(3) -0.002(2) 0.001(2) 0.001(2)
C(1) 0.003(3) 0.036(4) 0.041(4) 0.001(2) 0.000(2) 0.003(2)
C(2) 0.033(3) 0.041(3) 0.029(3) 0.001(2) -0.001(2) 0.000(2)
C(3) 0.034(3) 0.027(3) 0.040(3) 0.000(2) 0.002(2) -0.004(2)
C(4) 0.057(6) 0.023(4) 0.032(5) 0.0000 0.015(4) 0.0000
C(5) 0.020(4) 0.045(5) 0.026(4) 0.0000 -0.002(3) 0.0000

loop_
_atom_type_symbol
_atom_type_description
_atom_type_scat_dispersion_real
_atom_type_scat_dispersion_imag
_atom_type_scat_source
C C 0.003 0.002
;
International Tables for Crystallography
(1992, Vol. C, Tables 4.2.6.8 and 6.1.1.4)
;
H H 0.000 0.000
;
International Tables for Crystallography
(1992, Vol. C, Table 6.1.1.4)
;
N N 0.006 0.003
;
International Tables for Crystallography
(1992, Vol. C, Tables 4.2.6.8 and 6.1.1.4)
;
O O 0.011 0.006
;
International Tables for Crystallography
(1992, Vol. C, Tables 4.2.6.8 and 6.1.1.4)
;
F F 0.017 0.010
;
International Tables for Crystallography
(1992, Vol. C, Tables 4.2.6.8 and 6.1.1.4)
;
Au Au -2.013 8.802
;
International Tables for Crystallography
(1992, Vol. C, Tables 4.2.6.8 and 6.1.1.4)
;

loop_
_geom_angle_atom_site_label_1
_geom_angle_atom_site_label_2
_geom_angle_atom_site_label_3
_geom_angle
_geom_angle_publ_flag
_geom_angle_site_symmetry_1
_geom_angle_site_symmetry_2
_geom_angle_site_symmetry_3
C(1) Au(1) C(1) 175.4(2) yes . . 3_555
C(1) O(1) C(2) 117.2(5) yes . . .
C(1) N(1) C(3) 125.9(6) yes . . .
Au(1) C(1) O(1) 127.2(4) yes . . .
Au(1) C(1) N(1) 120.1(5) yes . . .
O(1) C(1) N(1) 112.6(7) yes . . .
F(1) C(4) F(2) 99.9(7) yes . . .
F(1) C(4) F(2) 99.9(7) yes . . 3_555
F(1) C(4) C(5) 109.9(9) yes . . .
F(2) C(4) F(2) 113.9(10) yes . . 3_555
F(2) C(4) C(5) 115.4(6) yes . . .
F(2) C(4) C(5) 115.4(6) yes 3_555 . .
O(2) C(5) O(2) 133.6(8) yes . . 3_555
O(2) C(5) C(4) 113.2(4) yes . . .
O(2) C(5) C(4) 113.2(4) yes 3_555 . .
C(1) N(1) H(1) 117.0 no . . .
C(3) N(1) H(1) 117.0 no . . .
O(1) C(2) H(2) 109.5 no . . .
O(1) C(2) H(3) 109.5 no . . .
O(1) C(2) H(4) 109.5 no . . .
H(2) C(2) H(3) 109.5 no . . .
H(2) C(2) H(4) 109.5 no . . .
H(3) C(2) H(4) 109.5 no . . .
N(1) C(3) H(5) 109.5 no . . .
N(1) C(3) H(6) 109.5 no . . .
N(1) C(3) H(7) 109.5 no . . .
H(5) C(3) H(6) 109.5 no . . .
H(5) C(3) H(7) 109.5 no . . .
H(6) C(3) H(7) 109.5 no . . .

loop_
_geom_bond_atom_site_label_1
_geom_bond_atom_site_label_2
_geom_bond_distance
_geom_bond_publ_flag
_geom_bond_site_symmetry_1
_geom_bond_site_symmetry_2
Au(1) C(1) 2.034(9) yes . .
Au(1) C(1) 2.034(9) yes . 3_555
F(1) C(4) 1.344(14) yes . .
F(2) C(4) 1.247(10) yes . .
O(1) C(1) 1.333(9) yes . .
O(1) C(2) 1.442(8) yes . .
O(2) C(5) 1.229(6) yes . .
N(1) C(1) 1.295(9) yes . .
N(1) C(3) 1.474(8) yes . .
C(4) C(5) 1.546(13) yes . .
N(1) H(1) 0.880 no . .
C(2) H(2) 0.980 no . .
C(2) H(3) 0.980 no . .
C(2) H(4) 0.980 no . .
C(3) H(5) 0.980 no . .
C(3) H(6) 0.980 no . .
C(3) H(7) 0.980 no . .

loop_
_geom_contact_atom_site_label_1
_geom_contact_atom_site_label_2
_geom_contact_distance
_geom_contact_publ_flag
_geom_contact_site_symmetry_1
_geom_contact_site_symmetry_2
Au(1) Au(1) 3.2888(5) ? . 6_456
Au(1) Au(1) 3.2888(5) ? . 6_556
F(1) C(3) 3.488(10) ? . 5_556
F(1) C(3) 3.488(10) ? . 7_556
F(2) O(1) 3.083(9) ? . 4_554
F(2) C(2) 3.465(10) ? . 4_554
F(2) C(2) 3.598(11) ? . 8_556
F(2) C(3) 3.417(11) ? . 5_656
O(1) F(2) 3.083(9) ? . 4_555
O(1) N(1) 3.367(6) ? . 8_456
O(1) N(1) 3.225(6) ? . 8_556
O(1) C(1) 3.569(7) ? . 8_456
O(1) C(1) 3.520(7) ? . 8_556
O(1) C(3) 3.424(7) ? . 8_556
O(2) N(1) 2.780(8) ? . .
O(2) C(1) 3.594(8) ? . .
O(2) C(3) 3.577(8) ? . 5_556
N(1) O(1) 3.225(6) ? . 8_456
N(1) O(1) 3.367(6) ? . 8_556
N(1) O(2) 2.780(8) ? . .
N(1) C(1) 3.489(8) ? . 8_456
N(1) C(1) 3.573(8) ? . 8_556
N(1) C(2) 3.423(8) ? . 8_456
C(1) O(1) 3.520(7) ? . 8_456
C(1) O(1) 3.569(7) ? . 8_556
C(1) O(2) 3.594(8) ? . .
C(1) N(1) 3.573(8) ? . 8_456
C(1) N(1) 3.489(8) ? . 8_556
C(1) C(1) 3.285(9) ? . 8_456
C(1) C(1) 3.285(9) ? . 8_556
C(2) F(2) 3.465(10) ? . 4_555
C(2) F(2) 3.598(11) ? . 8_456
C(2) N(1) 3.423(8) ? . 8_556
C(3) F(1) 3.488(10) ? . 5_556
C(3) F(2) 3.417(11) ? . 5_656
C(3) O(1) 3.424(7) ? . 8_456
C(3) O(2) 3.577(8) ? . 5_556
F(1) H(5) 3.436 ? . 2_554
F(1) H(5) 3.436 ? . 4_554
F(1) H(6) 3.250 ? . 5_556
F(1) H(6) 3.250 ? . 7_556
F(1) H(7) 3.336 ? . 2_554
F(1) H(7) 3.336 ? . 4_554
F(1) H(7) 2.877 ? . 5_556
F(1) H(7) 2.877 ? . 7_556
F(2) H(2) 2.909 ? . 4_554
F(2) H(2) 3.459 ? . 8_556
F(2) H(3) 3.030 ? . 8_556
F(2) H(5) 2.497 ? . 5_656
F(2) H(6) 3.577 ? . 5_556
F(2) H(6) 3.596 ? . 5_656
F(2) H(7) 3.017 ? . 4_554
O(1) H(1) 3.554 ? . 8_456
O(1) H(1) 3.391 ? . 8_556
O(1) H(5) 2.942 ? . 8_456
O(1) H(6) 3.355 ? . 8_556
O(1) H(7) 3.129 ? . 8_556
O(2) H(1) 1.902 ? . .
O(2) H(2) 3.044 ? . 4_554
O(2) H(3) 2.764 ? . 8_556
O(2) H(4) 2.752 ? . 8_456
O(2) H(6) 3.438 ? . .
O(2) H(6) 2.659 ? . 5_556
N(1) H(3) 3.013 ? . 8_556
N(1) H(4) 2.892 ? . 8_456
C(1) H(3) 3.554 ? . 8_556
C(1) H(4) 3.475 ? . 8_456
C(2) H(1) 3.437 ? . 8_456
C(2) H(1) 3.214 ? . 8_556
C(2) H(2) 3.301 ? . 5_557
C(2) H(5) 3.450 ? . 8_456
C(2) H(6) 3.388 ? . 4_555
C(2) H(6) 3.409 ? . 8_556
C(3) H(2) 3.378 ? . 4_554
C(3) H(4) 3.547 ? . 8_456
C(3) H(5) 3.583 ? . 8_456
C(3) H(7) 3.420 ? . 8_556
C(4) H(3) 3.476 ? . 6_556
C(4) H(3) 3.476 ? . 8_556
C(5) H(1) 2.953 ? . .
C(5) H(1) 2.953 ? . 3_555
C(5) H(3) 3.175 ? . 6_556
C(5) H(3) 3.175 ? . 8_556
C(5) H(4) 3.548 ? . 6_456
C(5) H(4) 3.548 ? . 8_456
C(5) H(6) 3.323 ? . 5_556
C(5) H(6) 3.323 ? . 7_556
H(1) O(1) 3.391 ? . 8_456
H(1) O(1) 3.554 ? . 8_556
H(1) O(2) 1.902 ? . .
H(1) C(2) 3.214 ? . 8_456
H(1) C(2) 3.437 ? . 8_556
H(1) C(5) 2.953 ? . .
H(1) H(2) 3.308 ? . 4_554
H(1) H(2) 3.421 ? . 8_456
H(1) H(3) 2.670 ? . 8_556
H(1) H(4) 2.505 ? . 8_456
H(2) F(2) 2.909 ? . 4_555
H(2) F(2) 3.459 ? . 8_456
H(2) O(2) 3.044 ? . 4_555
H(2) C(2) 3.301 ? . 5_557
H(2) C(3) 3.378 ? . 4_555
H(2) H(1) 3.308 ? . 4_555
H(2) H(1) 3.421 ? . 8_556
H(2) H(2) 2.708 ? . 5_557
H(2) H(3) 3.027 ? . 5_557
H(2) H(5) 3.237 ? . 4_555
H(2) H(5) 3.400 ? . 8_456
H(2) H(6) 2.846 ? . 4_555
H(2) H(6) 3.077 ? . 8_556
H(3) F(2) 3.030 ? . 8_456
H(3) O(2) 2.764 ? . 8_456
H(3) N(1) 3.013 ? . 8_456
H(3) C(1) 3.554 ? . 8_456
H(3) C(4) 3.476 ? . 6_456
H(3) C(5) 3.175 ? . 6_456
H(3) H(1) 2.670 ? . 8_456
H(3) H(2) 3.027 ? . 5_557
H(3) H(5) 3.348 ? . 8_456
H(4) O(2) 2.752 ? . 8_556
H(4) N(1) 2.892 ? . 8_556
H(4) C(1) 3.475 ? . 8_556
H(4) C(3) 3.547 ? . 8_556
H(4) C(5) 3.548 ? . 6_556
H(4) H(1) 2.505 ? . 8_556
H(4) H(6) 3.075 ? . 4_555
H(4) H(6) 3.277 ? . 8_556
H(5) F(1) 3.436 ? . 2_545
H(5) F(2) 2.497 ? . 5_656
H(5) O(1) 2.942 ? . 8_556
H(5) C(2) 3.450 ? . 8_556
H(5) C(3) 3.583 ? . 8_556
H(5) H(2) 3.237 ? . 4_554
H(5) H(2) 3.400 ? . 8_556
H(5) H(3) 3.348 ? . 8_556
H(5) H(7) 2.683 ? . 8_556
H(6) F(1) 3.250 ? . 5_556
H(6) F(2) 3.577 ? . 5_556
H(6) F(2) 3.596 ? . 5_656
H(6) O(1) 3.355 ? . 8_456
H(6) O(2) 3.438 ? . .
H(6) O(2) 2.659 ? . 5_556
H(6) C(2) 3.388 ? . 4_554
H(6) C(2) 3.409 ? . 8_456
H(6) C(5) 3.323 ? . 5_556
H(6) H(2) 2.846 ? . 4_554
H(6) H(2) 3.077 ? . 8_456
H(6) H(4) 3.075 ? . 4_554
H(6) H(4) 3.277 ? . 8_456
H(7) F(1) 3.336 ? . 2_545
H(7) F(1) 2.877 ? . 5_556
H(7) F(2) 3.017 ? . 4_555
H(7) O(1) 3.129 ? . 8_456
H(7) C(3) 3.420 ? . 8_456
H(7) H(5) 2.683 ? . 8_456
H(7) H(7) 3.533 ? . 8_456
H(7) H(7) 3.533 ? . 8_556

loop_
_geom_torsion_atom_site_label_1
_geom_torsion_atom_site_label_2
_geom_torsion_atom_site_label_3
_geom_torsion_atom_site_label_4
_geom_torsion
_geom_torsion_publ_flag
_geom_torsion_site_symmetry_1
_geom_torsion_site_symmetry_2
_geom_torsion_site_symmetry_3
_geom_torsion_site_symmetry_4
C(1) Au(1) C(1) O(1) -177(2) ? . . 3_555 3_555
C(1) Au(1) C(1) N(1) 4(3) ? . . 3_555 3_555
C(1) Au(1) C(1) O(1) 177(2) ? 3_555 . . .
C(1) Au(1) C(1) N(1) -4(3) ? 3_555 . . .
C(2) O(1) C(1) Au(1) 0.1(5) ? . . . .
C(2) O(1) C(1) N(1) -178.9(5) ? . . . .
C(3) N(1) C(1) Au(1) -178.8(4) ? . . . .
C(3) N(1) C(1) O(1) 0.3(6) ? . . . .
F(1) C(4) C(5) O(2) 90.0(6) ? . . . .
F(1) C(4) C(5) O(2) -90.0(6) ? . . . 3_555
F(2) C(4) C(5) O(2) -22.0(12) ? . . . .
F(2) C(4) C(5) O(2) 158.1(8) ? . . . 3_555
F(2) C(4) C(5) O(2) -158.1(8) ? 3_555 . . .
F(2) C(4) C(5) O(2) 22.0(12) ? 3_555 . . 3_555
